data_2006842
loop_
_publ_author_name
'Janczak, Jan'
'Luger, Peter'

_publ_section_title
;
 <small>L</small>-Proline Monohydrate at 100 K
;
_journal_issue 12
_journal_name_full 'Acta Crystallographica Section C'
_journal_page_first 1954
_journal_page_last 1956
_journal_paper_doi 10.1107/S0108270197011487
_journal_volume 53
_journal_year 1997
_chemical_formula_iupac 'C5 H9 N O2, H2 O'
_chemical_formula_moiety 'C4H7(NH)COOH, H2O'
_chemical_formula_sum 'C5 H11 N O3'
_chemical_formula_weight 133.15
_chemical_name_common 'L-Proline Monohydrate'
_space_group_IT_number 5
_symmetry_cell_setting monoclinic
_symmetry_space_group_name_Hall 'C 2y'
_symmetry_space_group_name_H-M 'C 1 2 1'
_cell_angle_alpha 90.000(10)
_cell_angle_beta 95.79(2)
_cell_angle_gamma 90.000(10)
_cell_formula_units_Z 4
_cell_length_a 20.431(4)
_cell_length_b 6.1920(10)
_cell_length_c 5.1360(10)
_cell_measurement_reflns_used 25
_cell_measurement_temperature 100(2)
_cell_measurement_theta_max 30
_cell_measurement_theta_min 20
_cell_volume 646.4(2)
_computing_cell_refinement 'Stoe AED diffractometer software'
_computing_data_collection 'Stoe AED diffractometer software'
_computing_data_reduction 'Stoe AED diffractometer software'
_computing_molecular_graphics 'ORTEPII (Johnson, 1971) and SCHAKAL92 (Keller, 1992)'
_computing_publication_material SHELXL93
_computing_structure_refinement 'SHELXL93 (Sheldrick, 1993)'
_computing_structure_solution 'SHELXS86 (Sheldrick, 1990)'
_diffrn_ambient_temperature 100(2)
_diffrn_measurement_device 'Stoe AED'
_diffrn_measurement_method \w--2\q
_diffrn_radiation_monochromator Ni-filter
_diffrn_radiation_source 'fine-focus sealed tube'
_diffrn_radiation_type CuK\a
_diffrn_radiation_wavelength 1.54179
_diffrn_reflns_av_R_equivalents 0.017
_diffrn_reflns_av_sigmaI/netI 0.0060
_diffrn_reflns_limit_h_max 22
_diffrn_reflns_limit_h_min -22
_diffrn_reflns_limit_k_max 6
_diffrn_reflns_limit_k_min -6
_diffrn_reflns_limit_l_max 5
_diffrn_reflns_limit_l_min 0
_diffrn_reflns_number 1012
_diffrn_reflns_theta_max 60.0
_diffrn_reflns_theta_min 3.0
_diffrn_standards_decay_% 1.2
_diffrn_standards_interval_time 90
_diffrn_standards_number 3
_exptl_absorpt_coefficient_mu 0.954
_exptl_absorpt_correction_T_max 0.821
_exptl_absorpt_correction_T_min 0.753
_exptl_absorpt_correction_type 'Gaussian (Hall & Stewart, 1990)'
_exptl_crystal_colour colourless
_exptl_crystal_density_diffrn 1.368
_exptl_crystal_density_meas 1.340
_exptl_crystal_density_method 'floation in benzene/carbon tetrachloride'
_exptl_crystal_description prism
_exptl_crystal_F_000 288
_exptl_crystal_size_max 0.37
_exptl_crystal_size_mid 0.28
_exptl_crystal_size_min 0.23
_refine_diff_density_max 0.196
_refine_diff_density_min -0.122
_refine_ls_abs_structure_details 'Flack (1983)'
_refine_ls_abs_structure_Flack 0.0(3)
_refine_ls_extinction_coef 72.E2(2)
_refine_ls_extinction_method SHELXL93
_refine_ls_goodness_of_fit_all 1.207
_refine_ls_goodness_of_fit_obs 1.207
_refine_ls_hydrogen_treatment noref
_refine_ls_matrix_type full
_refine_ls_number_parameters 83
_refine_ls_number_reflns 945
_refine_ls_number_restraints 3
_refine_ls_restrained_S_all 1.206
_refine_ls_restrained_S_obs 1.206
_refine_ls_R_factor_all 0.033
_refine_ls_R_factor_obs .033
_refine_ls_shift/esd_max 0.071
_refine_ls_shift/esd_mean 0.007
_refine_ls_structure_factor_coef Fsqd
_refine_ls_weighting_scheme
;
calc w = 1/[\s^2^(Fo^2^)+(0.0473P)^2^+0.2792P]
where P = (Fo^2^+2Fc^2^)/3
;
_refine_ls_wR_factor_all 0.084
_refine_ls_wR_factor_obs .084
_reflns_number_observed 945
_reflns_number_total 945
_reflns_observed_criterion F>2sigma(F)
_cod_data_source_file ka1239.cif
_cod_data_source_block I
_cod_original_sg_symbol_H-M 'C 2'
_cod_database_code 2006842

loop_
_symmetry_equiv_pos_as_xyz
'x, y, z'
'-x, y, -z'
'x+1/2, y+1/2, z'
'-x+1/2, y+1/2, -z'

loop_
_atom_site_aniso_label
_atom_site_aniso_U_11
_atom_site_aniso_U_22
_atom_site_aniso_U_33
_atom_site_aniso_U_12
_atom_site_aniso_U_13
_atom_site_aniso_U_23
O1 .0305(14) .060(2) .0325(15) .0096(14) .0075(11) .0033(14)
O2 .042(2) .034(2) .0350(14) -.0021(14) .0067(12) .0042(13)
N1 .035(2) .040(2) .029(2) .009(2) .0098(13) -.0016(14)
C1 .022(2) .030(2) .036(2) -.005(2) -.0027(15) .004(2)
C2 .029(2) .028(2) .032(2) -.002(2) .0008(15) .001(2)
C3 .065(3) .034(3) .037(2) -.001(2) -.001(2) .001(2)
C4 .042(2) .048(3) .034(2) -.013(2) .007(2) -.001(2)
C5 .041(2) .044(3) .036(2) .000(2) .011(2) .001(2)
O3 .041(2) .057(2) .039(2) .003(2) .0018(12) .0120(15)

loop_
_atom_site_label
_atom_site_fract_x
_atom_site_fract_y
_atom_site_fract_z
_atom_site_U_iso_or_equiv
_atom_site_thermal_displace_type
_atom_site_calc_flag
_atom_site_refinement_flags
_atom_site_occupancy
_atom_site_disorder_group
_atom_site_type_symbol
O1 .27712(13) .3471(5) .6677(5) .0407(8) Uani d . 1 . O
O2 .34177(13) .0596(4) .7329(5) .0366(8) Uani d . 1 . O
N1 .3059(2) .4248(6) .1884(6) .0340(8) Uani d . 1 . N
H1 .2717(2) .4679(6) .2731(6) .041 Uiso calc R 1 . H
H11 .2906(2) .3866(6) .0244(6) .041 Uiso calc R 1 . H
C1 .3177(2) .2107(6) .5983(7) .0301(9) Uani d . 1 . C
C2 .3395(2) .2395(7) .3262(7) .0298(9) Uani d . 1 . C
H2 .3294(2) .1078(7) .2244(7) .036 Uiso calc R 1 . H
C3 .3552(2) .6047(7) .1820(9) .0459(12) Uani d . 1 . C
H3 .3439(2) .7014(7) .0358(9) .055 Uiso calc R 1 . H
H31 .3590(2) .6870(7) .3436(9) .055 Uiso calc R 1 . H
C4 .4167(2) .4816(7) .1499(8) .0410(11) Uani d . 1 . C
H4 .4554(2) .5682(7) .2023(8) .049 Uiso calc R 1 . H
H41 .4180(2) .4359(7) -.0302(8) .049 Uiso calc R 1 . H
C5 .4127(2) .2895(7) .3289(8) .0398(11) Uani d . 1 . C
H5 .4317(2) .3239(7) .5047(8) .048 Uiso calc R 1 . H
H51 .4361(2) .1669(7) .2652(8) .048 Uiso calc R 1 . H
O3 .46711(14) -.1299(5) .7375(5) .0458(9) Uani d . 1 . O
H311 .4258 -.0443 .7327 .050 Uiso d . 1 . H
H312 .4933 -.0678 .8641 .050 Uiso d P .50 . H
H313 .4791 -.1132 .5743 .050 Uiso d P .50 . H

loop_
_atom_type_symbol
_atom_type_description
_atom_type_scat_dispersion_real
_atom_type_scat_dispersion_imag
_atom_type_scat_source
C C 0.0181 0.0091 'International Tables Vol C Tables 4.2.6.8 and 6.1.1.4'
H H 0.0000 0.0000 'International Tables Vol C Tables 4.2.6.8 and 6.1.1.4'
N N 0.0311 0.0180 'International Tables Vol C Tables 4.2.6.8 and 6.1.1.4'
O O 0.0492 0.0322 'International Tables Vol C Tables 4.2.6.8 and 6.1.1.4'

loop_
_geom_angle_atom_site_label_1
_geom_angle_atom_site_label_2
_geom_angle_atom_site_label_3
_geom_angle
_geom_angle_publ_flag
C2 N1 C3 107.8(3) yes
O2 C1 O1 125.9(4) yes
O2 C1 C2 117.8(4) yes
O1 C1 C2 116.4(3) yes
N1 C2 C1 111.4(3) yes
N1 C2 C5 104.7(3) yes
C1 C2 C5 113.2(3) yes
C4 C3 N1 101.4(3) yes
C3 C4 C5 103.7(3) yes
C4 C5 C2 105.5(4) yes

loop_
_geom_bond_atom_site_label_1
_geom_bond_atom_site_label_2
_geom_bond_distance
_geom_bond_publ_flag
O1 C1 1.260(5) yes
O2 C1 1.236(5) yes
N1 C2 1.480(5) yes
N1 C3 1.504(6) yes
C1 C2 1.520(5) yes
C2 C5 1.526(6) yes
C3 C4 1.494(7) yes
C4 C5 1.510(6) yes

loop_
_geom_torsion_atom_site_label_1
_geom_torsion_atom_site_label_2
_geom_torsion_atom_site_label_3
_geom_torsion_atom_site_label_4
_geom_torsion
_geom_torsion_publ_flag
C3 N1 C2 C1 106.7(3) yes
C3 N1 C2 C5 -16.1(4) yes
O2 C1 C2 N1 179.3(3) yes
O1 C1 C2 N1 -1.9(4) yes
O2 C1 C2 C5 -63.0(5) yes
O1 C1 C2 C5 115.8(4) yes
C2 N1 C3 C4 35.7(4) yes
N1 C3 C4 C5 -40.8(4) yes
C3 C4 C5 C2 32.0(4) yes
N1 C2 C5 C4 -9.8(4) yes
C1 C2 C5 C4 -131.4(3) yes
